data_2005405
loop_
_publ_author_name
'Angelova, O.'
'Mac\'icek, J.'
'Kossev, K.'
'Koseva, N.'

_publ_section_title
;
 Trimethyl[2-(2-methyl-2-propenoyloxy)ethyl]ammonium Iodide
 (Methacryloylcholine Iodide)
;
_journal_issue 9
_journal_name_full 'Acta Crystallographica Section C'
_journal_page_first 2216
_journal_page_last 2218
_journal_paper_doi 10.1107/S0108270196002855
_journal_volume 52
_journal_year 1996
_chemical_formula_iupac 'C9 H18 N O2 1+, I 1-'
_chemical_formula_structural '(C H3)3 N (C H2)2 O C (O) C (C H3) C H2'
_chemical_formula_sum 'C9 H18 I N O2'
_chemical_formula_weight 299.15
_chemical_name_systematic 'Methacryloylcholine iodide'
_space_group_IT_number 62
_symmetry_cell_setting orthorhombic
_symmetry_space_group_name_Hall '-P 2ac 2n'
_symmetry_space_group_name_H-M 'P n m a'
_atom_type_scat_source IntTabIV
_cell_angle_alpha 90.00
_cell_angle_beta 90.00
_cell_angle_gamma 90.00
_cell_formula_units_Z 4
_cell_length_a 14.467(2)
_cell_length_b 7.391(4)
_cell_length_c 11.868(3)
_cell_measurement_reflns_used 22
_cell_measurement_temperature 292
_cell_measurement_theta_max 21.53
_cell_measurement_theta_min 20.23
_cell_volume 1269.0(8)
_computing_data_collection 'CAD-4 Software (Enraf-Nonius, 1989)'
_computing_data_reduction 'Structure Determination Package (Enraf-Nonius, 1985)'
_computing_molecular_graphics 'ORTEP (Johnson, 1965)'
_computing_publication_material 'KAPPA (Mac\'i\<cek, 1992)'
_computing_structure_refinement 'Structure Determination Package'
_diffrn_ambient_temperature 292
_diffrn_measurement_device 'Enraf-Nonius CAD-4'
_diffrn_measurement_method 'continuous scan profiles'
_diffrn_radiation_monochromator 'graphite (perpendicular mode)'
_diffrn_radiation_source '2kW fine focus Philips tube'
_diffrn_radiation_type MoK\a
_diffrn_radiation_wavelength 0.71073
_diffrn_reflns_av_R_equivalents 0.031
_diffrn_reflns_limit_h_max 10
_diffrn_reflns_limit_h_min 0
_diffrn_reflns_limit_k_max 16
_diffrn_reflns_limit_k_min 0
_diffrn_reflns_limit_l_max 20
_diffrn_reflns_limit_l_min -20
_diffrn_reflns_number 4138
_diffrn_reflns_reduction_process 'F~obs~ = ( I~raw~/LP )^1/2^, where LP = Lorentz-polarization correction'
_diffrn_reflns_theta_max 30.0
_diffrn_reflns_theta_min 0.0
_diffrn_standards_decay_% 0.5
_diffrn_standards_interval_time 120
_diffrn_standards_number 3
_exptl_absorpt_coefficient_mu 2.47
_exptl_absorpt_correction_T_max 1.000
_exptl_absorpt_correction_T_min 0.817
_exptl_absorpt_correction_type 'empirical via \y scan (North, Phillips & Mathews, 1968)'
_exptl_crystal_colour colourless
_exptl_crystal_density_diffrn 1.565
_exptl_crystal_density_meas ?
_exptl_crystal_description prismatic
_exptl_crystal_F_000 592
_exptl_crystal_size_max 0.33
_exptl_crystal_size_mid 0.20
_exptl_crystal_size_min 0.20
_refine_diff_density_max 0.313
_refine_diff_density_min -0.616
_refine_ls_extinction_coef 9.56E-7
_refine_ls_extinction_method 'Stout & Jensen (1968); formula 17.16'
_refine_ls_goodness_of_fit_all 1.378
_refine_ls_goodness_of_fit_obs 0.979
_refine_ls_hydrogen_treatment 'H atoms refined as riding'
_refine_ls_matrix_type full
_refine_ls_number_constraints 52
_refine_ls_number_parameters 80
_refine_ls_number_reflns 1594
_refine_ls_number_restraints 0
_refine_ls_R_factor_all 0.031
_refine_ls_R_factor_obs 0.026
_refine_ls_shift/esd_max 0.337
_refine_ls_structure_factor_coef F
_refine_ls_weighting_details 'w = 1/[\s^2^(F) + (0.030F)^2^]'
_refine_ls_weighting_scheme calc
_refine_ls_wR_factor_all 0.059
_refine_ls_wR_factor_obs 0.041
_reflns_number_observed 1594
_reflns_number_total 1943
_reflns_observed_criterion I>3.0\s(I)
_cod_data_source_file na1215.cif
_cod_data_source_block I
_cod_depositor_comments
;
The following automatic conversions were performed:

'_exptl_crystal_density_meas' value 'not measured' was changed to '?'
- the value is perceived as not measured.

Automatic conversion script
Id: cif_fix_values 3008 2015-01-20 13:52:24Z robertas 

The following automatic conversions were performed:

'_refine_ls_weighting_scheme' value 'w = 1/[\s^2^(F) + (0.030F)^2^]'
was changed to 'calc'. New tag '_refine_ls_weighting_details' was
created. The value of the new tag was set to 'w = 1/[\s^2^(F) +
(0.030F)^2^]'.

Automatic conversion script
Id: cif_fix_values 3143 2015-03-26 13:38:13Z robertas 
;
_cod_original_cell_volume 1268.9(9)
_cod_database_code 2005405

loop_
_symmetry_equiv_pos_as_xyz
+x,+y,+z
1/2+x,1/2-y,1/2-z
-x,1/2+y,-z
1/2-x,-y,1/2+z
-x,-y,-z
1/2-x,1/2+y,1/2+z
+x,1/2-y,+z
1/2+x,+y,1/2-z

loop_
_atom_site_aniso_label
_atom_site_aniso_U_11
_atom_site_aniso_U_22
_atom_site_aniso_U_33
_atom_site_aniso_U_12
_atom_site_aniso_U_13
_atom_site_aniso_U_23
I 0.05050(10) 0.05880(10) 0.05940(10) 0.0000 0.00949(7) 0.0000
O1 0.0430(10) 0.166(3) 0.0610(10) 0.0000 0.0010(10) 0.0000
O2 0.071(2) 0.166(3) 0.0560(10) 0.0000 -0.0070(10) 0.0000
N 0.0410(10) 0.084(2) 0.0490(10) 0.0000 -0.0050(10) 0.0000
C1 0.056(2) 0.140(4) 0.067(2) 0.0000 -0.004(2) 0.0000
C2 0.048(2) 0.062(2) 0.066(2) 0.0000 0.0020(10) 0.0000
C3 0.053(2) 0.075(2) 0.057(2) 0.0000 0.001(2) 0.0000
C4 0.066(3) 0.129(5) 0.076(3) 0.0000 0.013(2) 0.0000
C5 0.050(2) 0.216(6) 0.073(2) 0.0000 -0.003(2) 0.0000
C6 0.041(2) 0.062(2) 0.060(2) 0.000(2) 0.000(2) 0.003(2)
C7 0.048(2) 0.074(2) 0.0550(10) 0.0000 -0.0050(10) 0.0000
C8 0.115(2) 0.069(2) 0.074(2) -0.006(2) -0.0240(10) -0.0070(10)

loop_
_atom_site_label
_atom_site_occupancy
_atom_site_fract_x
_atom_site_fract_y
_atom_site_fract_z
_atom_site_U_iso_or_equiv
_atom_site_thermal_displace_type
_atom_site_calc_attached_atom
I 1 0.34205(1) 0.25000 0.64261(2) 0.05624(6) Uani ?
O1 1 -0.1137(2) 0.25000 0.4833(2) 0.0898(9) Uani ?
O2 1 -0.0745(2) 0.25000 0.3027(2) 0.098(1) Uani ?
N 1 -0.3544(2) 0.25000 0.5728(2) 0.0582(7) Uani ?
C1 1 0.0625(3) 0.25000 0.5498(3) 0.088(1) Uani ?
C2 1 0.0440(2) 0.25000 0.4406(3) 0.0588(8) Uani ?
C3 1 -0.0516(3) 0.25000 0.4004(3) 0.0618(9) Uani ?
C4 1 0.1174(4) 0.25000 0.3535(3) 0.090(2) Uani ?
C5 1 -0.2103(3) 0.25000 0.4558(4) 0.113(2) Uani ?
C6 0.500 -0.2559(3) 0.1811(6) 0.5463(4) 0.054(1) Uani ?
C7 1 -0.4126(2) 0.25000 0.4685(3) 0.0591(8) Uani ?
C8 1 -0.3768(3) 0.4106(5) 0.6412(2) 0.0860(9) Uani ?
H11 1 0.121(3) 0.2500 0.574(3) 0.0506 Uiso C1
H12 1 0.023(3) 0.2500 0.597(3) 0.0506 Uiso C1
H41 1 0.111(3) 0.2500 0.299(3) 0.0506 Uiso C4
H42 1 0.1553 0.3659 0.3612 0.0506 Uiso C4
H5 1 -0.2248 0.1450 0.4131 0.0506 Uiso C5
H61 0.500 -0.2599 0.0529 0.5358 0.0506 Uiso C6
H62 0.500 -0.2186 0.2039 0.6113 0.0506 Uiso C6
H71 1 -0.4746 0.2500 0.4856 0.0506 Uiso C7
H72 1 -0.3978 0.1539 0.4235 0.0506 Uiso C7
H81 1 -0.4421 0.4171 0.6532 0.0506 Uiso C8
H82 1 -0.3465 0.4025 0.7118 0.0506 Uiso C8
H83 1 -0.3570 0.5161 0.6029 0.0506 Uiso C8

loop_
_atom_type_symbol
_atom_type_scat_dispersion_real
_atom_type_scat_dispersion_imag
I -0.726 1.812
O 0.008 0.006
N 0.004 0.003
C 0.002 0.002
H 0.000 0.000

loop_
_geom_angle_atom_site_label_1
_geom_angle_atom_site_label_2
_geom_angle_atom_site_label_3
_geom_angle_site_symmetry_1
_geom_angle_site_symmetry_3
_geom_angle
_geom_angle_publ_flag
C3 O1 C5 1 1 119.2(3) yes
C6 N C6 1 7 38.5(2) no
C6 N C7 1 1 110.5(3) yes
C6 N C8 1 1 125.4(3) yes
C6 N C8 1 7 92.8(3) yes
C6 N C7 7 1 110.5(3) no
C6 N C8 7 1 92.8(3) no
C6 N C8 7 7 125.4(3) no
C7 N C8 1 1 109.4(2) yes
C7 N C8 1 7 109.4(2) no
C8 N C8 1 7 107.3(3) yes
C2 C1 H11 1 1 120(2) no
C2 C1 H12 1 1 123(3) no
H11 C1 H12 1 1 117(4) no
C1 C2 C3 1 1 120.7(3) yes
C1 C2 C4 1 1 122.5(4) yes
C3 C2 C4 1 1 116.8(3) yes
O1 C3 O2 1 1 121.6(3) yes
O1 C3 C2 1 1 113.4(3) yes
O2 C3 C2 1 1 124.9(3) yes
C2 C4 H41 1 1 126(3) no
C2 C4 H42 1 1 108.8(3) no
C2 C4 H42 1 7 108.8(3) no
H41 C4 H42 1 1 99(2) no
H41 C4 H42 1 7 99(2) no
H42 C4 H42 1 7 114.0(5) no
O1 C5 C6 1 1 107.0(4) yes
O1 C5 C6 1 7 107.1(4) no
O1 C5 H5 1 1 109.7(3) no
C6 C5 C6 1 7 44.0(3) no
C6 C5 H5 1 1 90.4(3) no
C6 C5 H5 1 7 128.3(4) no
H5 C5 H5 1 7 109.5(5) no
N C6 C5 1 1 119.0(3) yes
N C6 H61 1 1 107.2(3) no
N C6 H62 1 1 107.3(4) no
C5 C6 H61 1 1 107.4(4) no
C5 C6 H62 1 1 107.3(4) no
H61 C6 H62 1 1 108.3(4) no
N C7 H71 1 1 111.4(3) no
N C7 H72 1 1 110.5(2) no
N C7 H72 1 7 110.6(2) no
H71 C7 H72 1 1 110.9(2) no
H71 C7 H72 1 7 110.9(2) no
H72 C7 H72 1 7 102.1(3) no
N C8 H81 1 1 109.8(4) no
N C8 H82 1 1 109.6(4) no
N C8 H83 1 1 109.4(3) no
H81 C8 H82 1 1 109.1(3) no
H81 C8 H83 1 1 109.2(4) no
H82 C8 H83 1 1 109.7(4) no

loop_
_geom_bond_atom_site_label_1
_geom_bond_atom_site_label_2
_geom_bond_site_symmetry_2
_geom_bond_distance
_geom_bond_publ_flag
O1 C3 1 1.332(4) yes
O1 C5 1 1.434(5) yes
O2 C3 1 1.206(4) yes
N C6 1 1.546(5) yes
N C6 7 1.546(5) no
N C7 1 1.497(4) yes
N C8 1 1.474(4) yes
N C8 7 1.474(4) no
C1 C2 1 1.323(5) yes
C1 H11 1 0.90(4) no
C1 H12 1 0.79(4) no
C2 C3 1 1.463(5) yes
C2 C4 1 1.482(6) yes
C4 H41 1 0.66(4) no
C4 H42 1 1.022(3) no
C4 H42 7 1.022(3) no
C5 C6 1 1.360(6) yes
C5 C6 7 1.360(6) no
C5 H5 1 0.949(3) no
C6 C6 7 1.018(6) no
C6 H61 1 0.957(4) no
C6 H62 1 0.957(4) no
C7 H71 1 0.919(3) no
C7 H72 1 0.913(2) no
C7 H72 7 0.913(2) no
C8 H81 1 0.957(5) no
C8 H82 1 0.948(3) no
C8 H83 1 0.947(4) no

loop_
_geom_torsion_atom_site_label_1
_geom_torsion_atom_site_label_2
_geom_torsion_atom_site_label_3
_geom_torsion_atom_site_label_4
_geom_torsion_site_symmetry_1
_geom_torsion_site_symmetry_4
_geom_torsion
_geom_torsion_publ_flag
C5 O1 C3 O2 1 1 0.0(7) no
C5 O1 C3 C2 1 1 180.0(3) no
C3 O1 C5 C6 1 1 156.9(2) yes
C7 N C6 C5 1 1 47.8(4) yes
C8 N C6 C5 1 1 -86.7(4) yes
C8 N C6 C5 7 1 159.7(3) yes
C1 C2 C3 O1 1 1 0.0(2) no
C1 C2 C3 O2 1 1 -180.0000 no
C4 C2 C3 O1 1 1 180.0000 no
C4 C2 C3 O2 1 1 0.0(2) no
O1 C5 C6 N 1 1 148.0(3) yes
